data_4323618
loop_
_publ_author_name
'Katrina M. Miranda'
'Xianhui Bu'
'Ivan Lorkovi\'c'
'Peter C. Ford'

_publ_section_title
;
 Synthesis and Structural Characterization of Several Ruthenium Porphyrin
 Nitrosyl Complexes
;
_journal_name_full 'Inorganic Chemistry'
_journal_page_first 4838
_journal_page_last 4848
_journal_paper_doi 10.1021/ic970065b
_journal_volume 36
_journal_year 1997
_chemical_formula_sum 'C38 H51 N5 O3 Ru'
_chemical_formula_weight 726.91
_chemical_name_systematic
; 
 ? 
;
_space_group_IT_number 4
_symmetry_cell_setting monoclinic
_symmetry_space_group_name_Hall 'P 2yb'
_symmetry_space_group_name_H-M 'P 1 21 1'
_atom_sites_solution_hydrogens geom
_atom_sites_solution_primary direct
_atom_sites_solution_secondary difmap
_audit_creation_method SHELXL
_cell_angle_alpha 90.00
_cell_angle_beta 103.5710(10)
_cell_angle_gamma 90.00
_cell_formula_units_Z 2
_cell_length_a 10.8474(7)
_cell_length_b 21.0021(13)
_cell_length_c 8.3646(5)
_cell_measurement_temperature 293(2)
_cell_volume 1852.4(2)
_computing_structure_refinement 'SHELXL-93 (Sheldrick, 1993)'
_computing_structure_solution 'SHELXS-86 (Sheldrick, 1990)'
_diffrn_ambient_temperature 293(2)
_diffrn_radiation_monochromator graphite
_diffrn_radiation_source 'fine-focus sealed tube'
_diffrn_radiation_type MoK\a
_diffrn_radiation_wavelength 0.71073
_diffrn_reflns_av_R_equivalents 0.0794
_diffrn_reflns_av_sigmaI/netI 0.1089
_diffrn_reflns_limit_h_max 14
_diffrn_reflns_limit_h_min -14
_diffrn_reflns_limit_k_max 27
_diffrn_reflns_limit_k_min -27
_diffrn_reflns_limit_l_max 11
_diffrn_reflns_limit_l_min -10
_diffrn_reflns_number 12230
_diffrn_reflns_theta_max 22.50
_diffrn_reflns_theta_min 1.93
_exptl_absorpt_coefficient_mu 0.465
_exptl_crystal_density_diffrn 1.303
_exptl_crystal_F_000 764
_refine_diff_density_max 0.738
_refine_diff_density_min -0.864
_refine_diff_density_rms 0.087
_refine_ls_abs_structure_details 'Flack H D (1983), Acta Cryst. A39, 876-881'
_refine_ls_abs_structure_Flack 0.01(6)
_refine_ls_extinction_method none
_refine_ls_goodness_of_fit_all 1.033
_refine_ls_goodness_of_fit_obs 1.097
_refine_ls_matrix_type full
_refine_ls_number_parameters 421
_refine_ls_number_reflns 4796
_refine_ls_number_restraints 3
_refine_ls_restrained_S_all 1.033
_refine_ls_restrained_S_obs 1.097
_refine_ls_R_factor_all 0.0997
_refine_ls_R_factor_obs 0.0674
_refine_ls_shift/esd_max 0.005
_refine_ls_shift/esd_mean 0.000
_refine_ls_structure_factor_coef Fsqd
_refine_ls_weighting_details 'w=1/[\s^2^(Fo^2^)+(0.0745P)^2^+0.0000P] where P=(Fo^2^+2Fc^2^)/3'
_refine_ls_weighting_scheme calc
_refine_ls_wR_factor_all 0.1539
_refine_ls_wR_factor_obs 0.1384
_reflns_number_observed 3527
_reflns_number_total 4796
_reflns_observed_criterion >2sigma(I)
_cod_data_source_file ic970065b_4.cif
_cod_data_source_block Ru(OEP)(NO)(OH)(C2H5OH)
_cod_depositor_comments
;
The following automatic conversions were performed:

'_refine_ls_weighting_scheme' value 'calc
w=1/[\s^2^(Fo^2^)+(0.0745P)^2^+0.0000P] where P=(Fo^2^+2Fc^2^)/3' was
changed to 'calc'. New tag '_refine_ls_weighting_details' was
created. The value of the new tag was set to
'w=1/[\s^2^(Fo^2^)+(0.0745P)^2^+0.0000P] where P=(Fo^2^+2Fc^2^)/3'.

Automatic conversion script
Id: cif_fix_values 3143 2015-03-26 13:38:13Z robertas 
;
_cod_database_code 4323618

loop_
_symmetry_equiv_pos_as_xyz
'x, y, z'
'-x, y+1/2, -z'

loop_
_atom_site_aniso_label
_atom_site_aniso_U_11
_atom_site_aniso_U_22
_atom_site_aniso_U_33
_atom_site_aniso_U_23
_atom_site_aniso_U_13
_atom_site_aniso_U_12
Ru1 0.0226(4) 0.0578(5) 0.0408(4) -0.0063(7) 0.0096(3) -0.0036(6)
N1 0.025(5) 0.039(7) 0.027(5) 0.000(4) 0.008(4) -0.004(4)
N2 0.026(6) 0.045(7) 0.035(7) -0.012(5) -0.004(5) -0.002(5)
N3 0.036(5) 0.069(9) 0.033(5) 0.000(6) 0.014(4) 0.008(6)
N4 0.022(6) 0.040(6) 0.046(7) 0.007(5) 0.010(5) 0.000(5)
C1 0.024(6) 0.041(6) 0.049(7) 0.007(6) 0.017(6) -0.006(5)
C2 0.030(7) 0.059(8) 0.046(7) -0.002(6) 0.013(6) 0.004(6)
C3 0.029(7) 0.075(9) 0.035(7) -0.016(7) 0.007(6) 0.001(6)
C4 0.044(7) 0.064(8) 0.025(6) -0.001(6) 0.013(6) 0.012(7)
C11 0.028(5) 0.024(8) 0.043(6) -0.017(7) 0.005(4) 0.016(6)
C12 0.034(6) 0.059(11) 0.034(6) 0.007(6) 0.014(5) 0.002(6)
C13 0.031(7) 0.036(6) 0.052(8) 0.004(6) 0.020(6) 0.013(5)
C14 0.034(7) 0.033(6) 0.037(7) -0.008(5) 0.007(6) 0.001(5)
C21 0.016(7) 0.037(7) 0.063(9) 0.003(7) -0.008(6) -0.005(5)
C22 0.036(7) 0.024(6) 0.049(7) -0.008(5) 0.009(6) -0.012(5)
C23 0.036(7) 0.052(7) 0.039(7) -0.006(6) 0.004(6) -0.005(6)
C24 0.043(8) 0.067(9) 0.033(7) -0.005(6) 0.012(6) 0.000(7)
C31 0.024(5) 0.108(17) 0.040(6) 0.022(10) 0.004(5) -0.018(9)
C32 0.026(5) 0.047(9) 0.043(6) -0.002(7) 0.019(5) 0.008(6)
C33 0.027(7) 0.064(8) 0.040(7) 0.007(6) 0.007(6) -0.004(6)
C34 0.016(6) 0.064(8) 0.056(8) 0.015(7) 0.013(6) -0.008(6)
C41 0.027(7) 0.037(7) 0.024(6) 0.010(5) -0.009(5) -0.006(5)
C42 0.032(7) 0.046(7) 0.051(8) 0.008(6) -0.005(6) 0.015(6)
C43 0.028(6) 0.041(7) 0.039(7) 0.006(6) 0.005(6) 0.004(5)
C44 0.028(7) 0.043(7) 0.041(7) 0.003(6) 0.015(6) -0.001(6)
C15 0.047(6) 0.073(7) 0.045(6) 0.009(11) 0.018(5) -0.028(11)
C16 0.059(9) 0.094(11) 0.086(10) -0.028(9) 0.043(8) -0.008(8)
C17 0.030(7) 0.050(7) 0.059(8) 0.001(6) 0.011(6) -0.006(6)
C18 0.040(9) 0.126(13) 0.109(12) 0.025(10) -0.007(8) -0.021(9)
C25 0.057(9) 0.058(9) 0.059(8) -0.019(7) 0.007(7) 0.008(7)
C26 0.084(11) 0.093(11) 0.095(11) 0.013(9) 0.025(9) -0.038(9)
C27 0.044(8) 0.073(9) 0.064(9) -0.024(7) 0.008(7) -0.001(7)
C28 0.128(21) 0.117(16) 0.143(21) -0.023(12) 0.060(16) 0.052(13)
C35 0.056(7) 0.069(13) 0.060(7) -0.026(9) 0.018(6) -0.018(9)
C36 0.066(10) 0.059(9) 0.109(12) -0.001(8) 0.051(9) 0.025(7)
C37 0.046(8) 0.071(9) 0.050(8) 0.008(7) 0.020(6) -0.004(7)
C38 0.031(8) 0.111(12) 0.117(12) 0.029(10) 0.009(8) -0.002(8)
C45 0.036(7) 0.065(8) 0.058(8) 0.002(7) 0.013(6) -0.020(6)
C46 0.049(10) 0.068(10) 0.178(19) 0.021(11) -0.009(10) 0.005(8)
C47 0.050(8) 0.053(7) 0.055(8) -0.010(6) 0.011(6) -0.006(6)
C48 0.089(15) 0.093(12) 0.052(10) -0.007(8) 0.009(9) 0.037(10)
N5 0.046(7) 0.017(5) 0.054(7) 0.015(5) 0.022(6) -0.001(5)
O1 0.064(8) 0.075(8) 0.117(10) 0.012(7) 0.020(7) 0.006(6)
O2 0.040(6) 0.056(6) 0.072(7) -0.003(5) 0.017(5) 0.002(5)

loop_
_atom_site_label
_atom_site_type_symbol
_atom_site_fract_x
_atom_site_fract_y
_atom_site_fract_z
_atom_site_U_iso_or_equiv
_atom_site_thermal_displace_type
_atom_site_occupancy
_atom_site_calc_flag
_atom_site_refinement_flags
_atom_site_disorder_group
Ru1 Ru 0.82323(7) 0.99583(6) 0.86634(10) 0.0400(3) Uani 1 d . .
N1 N 0.9612(7) 1.0153(3) 0.7404(9) 0.030(2) Uani 1 d . .
N2 N 0.8961(10) 1.0661(5) 1.0338(14) 0.037(3) Uani 1 d . .
N3 N 0.6770(8) 0.9833(6) 0.9818(10) 0.045(3) Uani 1 d . .
N4 N 0.7421(11) 0.9307(5) 0.6891(15) 0.036(3) Uani 1 d . .
C1 C 1.0758(9) 1.0977(5) 0.9188(13) 0.037(3) Uani 1 d . .
H1 H 1.1446(9) 1.1253(5) 0.9316(13) 0.040(12) Uiso 1 calc R .
C2 C 0.7462(10) 1.0567(5) 1.2107(14) 0.044(3) Uani 1 d . .
H2 H 0.7248(10) 1.0731(5) 1.3039(14) 0.040(12) Uiso 1 calc R .
C3 C 0.5622(10) 0.8983(6) 0.8004(13) 0.046(3) Uani 1 d . .
H3 H 0.4918(10) 0.8717(6) 0.7822(13) 0.040(12) Uiso 1 calc R .
C4 C 0.8903(11) 0.9411(5) 0.5140(13) 0.043(3) Uani 1 d . .
H4 H 0.9082(11) 0.9276(5) 0.4160(13) 0.040(12) Uiso 1 calc R .
C11 C 0.9713(9) 0.9851(6) 0.6007(13) 0.032(3) Uani 1 d . .
C12 C 1.0825(9) 1.0121(5) 0.5470(12) 0.041(4) Uani 1 d . .
C13 C 1.1346(10) 1.0568(5) 0.6621(14) 0.038(3) Uani 1 d . .
C14 C 1.0567(10) 1.0584(5) 0.7827(13) 0.035(3) Uani 1 d . .
C21 C 1.0076(11) 1.1021(6) 1.0380(17) 0.041(3) Uani 1 d . .
C22 C 1.0269(10) 1.1451(4) 1.1773(13) 0.037(3) Uani 1 d . .
C23 C 0.9339(10) 1.1337(5) 1.2604(13) 0.043(3) Uani 1 d . .
C24 C 0.8540(11) 1.0824(6) 1.1695(14) 0.047(3) Uani 1 d . .
C31 C 0.6642(10) 1.0068(11) 1.1222(15) 0.058(6) Uani 1 d . .
C32 C 0.5540(9) 0.9843(6) 1.1703(12) 0.037(3) Uani 1 d . .
C33 C 0.5048(10) 0.9393(6) 1.0585(14) 0.044(3) Uani 1 d . .
C34 C 0.5808(10) 0.9372(5) 0.9374(15) 0.044(3) Uani 1 d . .
C41 C 0.6396(10) 0.8946(5) 0.6832(12) 0.031(3) Uani 1 d . .
C42 C 0.6118(10) 0.8548(5) 0.5417(14) 0.045(3) Uani 1 d . .
C43 C 0.7022(10) 0.8687(5) 0.4555(12) 0.036(3) Uani 1 d . .
C44 C 0.7839(10) 0.9137(5) 0.5527(13) 0.036(3) Uani 1 d . .
C15 C 1.1276(9) 0.9917(9) 0.4010(11) 0.054(3) Uani 1 d . .
H15A H 1.1866(9) 1.0231(9) 0.3778(11) 0.071(8) Uiso 1 calc R .
H15B H 1.0560(9) 0.9897(9) 0.3065(11) 0.071(8) Uiso 1 calc R .
C16 C 1.1933(12) 0.9264(6) 0.4259(17) 0.075(4) Uani 1 d . .
H16A H 1.2703(42) 0.9296(11) 0.5099(74) 0.113 Uiso 1 calc R .
H16B H 1.2125(73) 0.9129(19) 0.3249(32) 0.113 Uiso 1 calc R .
H16C H 1.1380(33) 0.8959(11) 0.4586(102) 0.113 Uiso 1 calc R .
C17 C 1.2480(10) 1.0980(5) 0.6629(14) 0.046(3) Uani 1 d . .
H17A H 1.2496(10) 1.1082(5) 0.5502(14) 0.071(8) Uiso 1 calc R .
H17B H 1.2392(10) 1.1377(5) 0.7186(14) 0.071(8) Uiso 1 calc R .
C18 C 1.3718(12) 1.0675(7) 0.7455(18) 0.096(5) Uani 1 d . .
H18A H 1.4406(12) 1.0919(27) 0.7232(103) 0.144 Uiso 1 calc R .
H18B H 1.3748(41) 1.0250(18) 0.7042(88) 0.144 Uiso 1 calc R .
H18C H 1.3790(43) 1.0659(43) 0.8621(21) 0.144 Uiso 1 calc R .
C25 C 1.1311(12) 1.1916(5) 1.2183(15) 0.059(3) Uani 1 d . .
H25A H 1.2040(12) 1.1743(5) 1.1846(15) 0.071(8) Uiso 1 calc R .
H25B H 1.1547(12) 1.1969(5) 1.3368(15) 0.071(8) Uiso 1 calc R .
C26 C 1.1013(14) 1.2559(7) 1.1406(19) 0.090(5) Uani 1 d . .
H26A H 1.1753(31) 1.2824(16) 1.1688(103) 0.135 Uiso 1 calc R .
H26B H 1.0338(66) 1.2751(22) 1.1800(96) 0.135 Uiso 1 calc R .
H26C H 1.0758(93) 1.2513(8) 1.0233(20) 0.135 Uiso 1 calc R .
C27 C 0.9098(12) 1.1656(6) 1.4128(16) 0.061(3) Uani 1 d . .
H27A H 0.8717(12) 1.1350(6) 1.4734(16) 0.071(8) Uiso 1 calc R .
H27B H 0.9903(12) 1.1786(6) 1.4829(16) 0.071(8) Uiso 1 calc R .
C28 C 0.8268(17) 1.2214(10) 1.3759(22) 0.125(10) Uani 1 d . .
H28A H 0.8140(102) 1.2391(38) 1.4765(24) 0.187 Uiso 1 calc R .
H28B H 0.7465(47) 1.2089(15) 1.3072(135) 0.187 Uiso 1 calc R .
H28C H 0.8654(60) 1.2527(28) 1.3196(146) 0.187 Uiso 1 calc R .
C35 C 0.5047(11) 1.0078(8) 1.3134(13) 0.061(5) Uani 1 d . .
H35A H 0.5759(11) 1.0134(8) 1.4071(13) 0.071(8) Uiso 1 calc R .
H35B H 0.4500(11) 0.9753(8) 1.3421(13) 0.071(8) Uiso 1 calc R .
C36 C 0.4312(13) 1.0699(6) 1.2833(19) 0.073(4) Uani 1 d . .
H36A H 0.4211(71) 1.0867(21) 1.3862(20) 0.110 Uiso 1 calc R .
H36B H 0.3493(34) 1.0623(9) 1.2121(84) 0.110 Uiso 1 calc R .
H36C H 0.4768(42) 1.1000(15) 1.2326(100) 0.110 Uiso 1 calc R .
C37 C 0.3891(11) 0.8953(6) 1.0533(14) 0.054(3) Uani 1 d . .
H37A H 0.4039(11) 0.8547(6) 1.0057(14) 0.071(8) Uiso 1 calc R .
H37B H 0.3817(11) 0.8874(6) 1.1650(14) 0.071(8) Uiso 1 calc R .
C38 C 0.2627(11) 0.9233(7) 0.9532(18) 0.088(5) Uani 1 d . .
H38A H 0.2004(27) 0.8900(10) 0.9275(96) 0.132 Uiso 1 calc R .
H38B H 0.2754(23) 0.9415(39) 0.8532(55) 0.132 Uiso 1 calc R .
H38C H 0.2336(44) 0.9556(30) 1.0168(47) 0.132 Uiso 1 calc R .
C45 C 0.5042(11) 0.8065(5) 0.4951(14) 0.053(3) Uani 1 d . .
H45A H 0.4296(11) 0.8237(5) 0.5245(14) 0.071(8) Uiso 1 calc R .
H45B H 0.4839(11) 0.8008(5) 0.3767(14) 0.071(8) Uiso 1 calc R .
C46 C 0.5326(13) 0.7431(6) 0.5745(22) 0.104(6) Uani 1 d . .
H46A H 0.4547(13) 0.7210(23) 0.5720(126) 0.156 Uiso 1 calc R .
H46B H 0.5786(97) 0.7487(7) 0.6866(46) 0.156 Uiso 1 calc R .
H46C H 0.5829(89) 0.7188(21) 0.5163(86) 0.156 Uiso 1 calc R .
C47 C 0.7228(11) 0.8376(5) 0.3022(14) 0.053(3) Uani 1 d . .
H47A H 0.7479(11) 0.8698(5) 0.2331(14) 0.071(8) Uiso 1 calc R .
H47B H 0.6432(11) 0.8194(5) 0.2418(14) 0.071(8) Uiso 1 calc R .
C48 C 0.8233(14) 0.7852(8) 0.3355(18) 0.079(6) Uani 1 d . .
H48A H 0.8345(69) 0.7686(34) 0.2329(18) 0.119 Uiso 1 calc R .
H48B H 0.7964(46) 0.7516(23) 0.3974(105) 0.119 Uiso 1 calc R .
H48C H 0.9021(29) 0.8025(14) 0.3971(110) 0.119 Uiso 1 calc R .
N5 N 0.9107(12) 0.9373(5) 0.9860(15) 0.038(3) Uani 1 d . .
O1 O 0.9617(10) 0.8941(5) 1.0578(14) 0.085(4) Uani 1 d . .
O2 O 0.7181(10) 1.0609(4) 0.7324(15) 0.055(3) Uani 1 d . .
H2A H 0.7606(36) 1.0931(23) 0.7300(140) 0.083 Uiso 1 calc R .
O3 O 0.7177(26) 1.1816(12) 0.7359(34) 0.306(12) Uiso 1 d D .
C5 C 0.7330(27) 1.2238(14) 0.8765(36) 0.239(14) Uiso 1 d D .
H5A H 0.7315(27) 1.2684(14) 0.8455(36) 0.287 Uiso 1 calc R .
H5B H 0.8092(27) 1.2147(14) 0.9605(36) 0.287 Uiso 1 calc R .
C6 C 0.6094(25) 1.2030(14) 0.9288(35) 0.235(13) Uiso 1 d D .
H6A H 0.6028(134) 1.2260(96) 1.0257(196) 0.353 Uiso 1 calc R .
H6B H 0.6128(116) 1.1581(29) 0.9515(317) 0.353 Uiso 1 calc R .
H6C H 0.5368(30) 1.2121(116) 0.8413(136) 0.353 Uiso 1 calc R .

loop_
_atom_type_symbol
_atom_type_description
_atom_type_scat_dispersion_real
_atom_type_scat_dispersion_imag
_atom_type_scat_source
C C 0.0033 0.0016 'International Tables Vol C Tables 4.2.6.8 and 6.1.1.4'
H H 0.0000 0.0000 'International Tables Vol C Tables 4.2.6.8 and 6.1.1.4'
N N 0.0061 0.0033 'International Tables Vol C Tables 4.2.6.8 and 6.1.1.4'
O O 0.0106 0.0060 'International Tables Vol C Tables 4.2.6.8 and 6.1.1.4'
Ru Ru -1.2594 0.8363 'International Tables Vol C Tables 4.2.6.8 and 6.1.1.4'

loop_
_geom_angle_atom_site_label_1
_geom_angle_atom_site_label_2
_geom_angle_atom_site_label_3
_geom_angle
_geom_angle_site_symmetry_1
_geom_angle_site_symmetry_3
_geom_angle_publ_flag
N5 Ru1 O2 177.8(5) . . ?
N5 Ru1 N4 91.6(6) . . ?
O2 Ru1 N4 87.6(3) . . ?
N5 Ru1 N3 90.9(5) . . ?
O2 Ru1 N3 87.0(4) . . ?
N4 Ru1 N3 90.4(4) . . ?
N5 Ru1 N2 92.6(4) . . ?
O2 Ru1 N2 88.2(5) . . ?
N4 Ru1 N2 175.8(5) . . ?
N3 Ru1 N2 89.3(4) . . ?
N5 Ru1 N1 94.1(4) . . ?
O2 Ru1 N1 88.0(3) . . ?
N4 Ru1 N1 90.2(3) . . ?
N3 Ru1 N1 174.9(4) . . ?
N2 Ru1 N1 89.8(3) . . ?
C11 N1 C14 109.0(8) . . ?
C11 N1 Ru1 124.2(7) . . ?
C14 N1 Ru1 126.8(6) . . ?
C24 N2 C21 107.2(11) . . ?
C24 N2 Ru1 126.6(9) . . ?
C21 N2 Ru1 125.9(9) . . ?
C31 N3 C34 105.5(11) . . ?
C31 N3 Ru1 128.9(9) . . ?
C34 N3 Ru1 124.7(7) . . ?
C41 N4 C44 104.8(11) . . ?
C41 N4 Ru1 128.0(9) . . ?
C44 N4 Ru1 127.2(8) . . ?
C21 C1 C14 129.3(10) . . ?
C21 C1 H1 115.4(7) . . ?
C14 C1 H1 115.4(6) . . ?
C24 C2 C31 126.6(11) . . ?
C24 C2 H2 116.7(7) . . ?
C31 C2 H2 116.7(7) . . ?
C34 C3 C41 127.1(11) . . ?
C34 C3 H3 116.4(6) . . ?
C41 C3 H3 116.4(6) . . ?
C11 C4 C44 128.5(10) . . ?
C11 C4 H4 115.7(6) . . ?
C44 C4 H4 115.7(7) . . ?
N1 C11 C4 127.2(10) . . ?
N1 C11 C12 108.3(9) . . ?
C4 C11 C12 124.3(10) . . ?
C13 C12 C15 128.1(10) . . ?
C13 C12 C11 106.1(9) . . ?
C15 C12 C11 125.7(11) . . ?
C12 C13 C14 107.0(9) . . ?
C12 C13 C17 126.9(10) . . ?
C14 C13 C17 126.1(10) . . ?
N1 C14 C1 124.8(9) . . ?
N1 C14 C13 109.5(9) . . ?
C1 C14 C13 125.7(10) . . ?
C1 C21 N2 123.1(12) . . ?
C1 C21 C22 128.4(11) . . ?
N2 C21 C22 108.3(11) . . ?
C23 C22 C21 108.2(9) . . ?
C23 C22 C25 127.8(10) . . ?
C21 C22 C25 124.0(10) . . ?
C22 C23 C24 106.3(9) . . ?
C22 C23 C27 129.8(10) . . ?
C24 C23 C27 124.0(10) . . ?
N2 C24 C2 124.8(11) . . ?
N2 C24 C23 109.9(10) . . ?
C2 C24 C23 125.3(11) . . ?
N3 C31 C32 113.6(14) . . ?
N3 C31 C2 123.0(12) . . ?
C32 C31 C2 123.1(13) . . ?
C33 C32 C31 104.9(11) . . ?
C33 C32 C35 128.7(11) . . ?
C31 C32 C35 126.4(13) . . ?
C32 C33 C34 108.0(10) . . ?
C32 C33 C37 128.5(10) . . ?
C34 C33 C37 123.5(11) . . ?
C3 C34 N3 125.4(10) . . ?
C3 C34 C33 126.9(11) . . ?
N3 C34 C33 107.6(10) . . ?
N4 C41 C42 112.1(10) . . ?
N4 C41 C3 124.0(11) . . ?
C42 C41 C3 123.8(10) . . ?
C43 C42 C41 105.8(10) . . ?
C43 C42 C45 127.1(10) . . ?
C41 C42 C45 127.1(10) . . ?
C42 C43 C44 105.5(9) . . ?
C42 C43 C47 128.4(10) . . ?
C44 C43 C47 125.7(10) . . ?
N4 C44 C4 122.6(11) . . ?
N4 C44 C43 111.6(10) . . ?
C4 C44 C43 125.7(10) . . ?
C12 C15 C16 112.2(10) . . ?
C12 C15 H15A 109.2(8) . . ?
C16 C15 H15A 109.2(6) . . ?
C12 C15 H15B 109.2(6) . . ?
C16 C15 H15B 109.2(7) . . ?
H15A C15 H15B 107.9 . . ?
C15 C16 H16A 109.5(7) . . ?
C15 C16 H16B 109.5(6) . . ?
H16A C16 H16B 109.47(10) . . ?
C15 C16 H16C 109.5(6) . . ?
H16A C16 H16C 109.5 . . ?
H16B C16 H16C 109.5 . . ?
C18 C17 C13 113.4(9) . . ?
C18 C17 H17A 108.9(7) . . ?
C13 C17 H17A 108.9(6) . . ?
C18 C17 H17B 108.9(7) . . ?
C13 C17 H17B 108.9(6) . . ?
H17A C17 H17B 107.7 . . ?
C17 C18 H18A 109.5(7) . . ?
C17 C18 H18B 109.5(7) . . ?
H18A C18 H18B 109.5 . . ?
C17 C18 H18C 109.5(8) . . ?
H18A C18 H18C 109.47(6) . . ?
H18B C18 H18C 109.5 . . ?
C22 C25 C26 114.9(10) . . ?
C22 C25 H25A 108.5(6) . . ?
C26 C25 H25A 108.6(7) . . ?
C22 C25 H25B 108.6(7) . . ?
C26 C25 H25B 108.5(7) . . ?
H25A C25 H25B 107.5 . . ?
C25 C26 H26A 109.5(7) . . ?
C25 C26 H26B 109.5(8) . . ?
H26A C26 H26B 109.47(8) . . ?
C25 C26 H26C 109.5(7) . . ?
H26A C26 H26C 109.47(10) . . ?
H26B C26 H26C 109.5 . . ?
C28 C27 C23 113.3(12) . . ?
C28 C27 H27A 108.9(10) . . ?
C23 C27 H27A 108.9(7) . . ?
C28 C27 H27B 108.9(9) . . ?
C23 C27 H27B 108.9(6) . . ?
H27A C27 H27B 107.7 . . ?
C27 C28 H28A 109.5(8) . . ?
C27 C28 H28B 109.5(9) . . ?
H28A C28 H28B 109.5(2) . . ?
C27 C28 H28C 109.5(10) . . ?
H28A C28 H28C 109.47(8) . . ?
H28B C28 H28C 109.5 . . ?
C32 C35 C36 114.9(11) . . ?
C32 C35 H35A 108.5(6) . . ?
C36 C35 H35A 108.5(8) . . ?
C32 C35 H35B 108.5(8) . . ?
C36 C35 H35B 108.5(7) . . ?
H35A C35 H35B 107.5 . . ?
C35 C36 H36A 109.5(7) . . ?
C35 C36 H36B 109.5(8) . . ?
H36A C36 H36B 109.47(12) . . ?
C35 C36 H36C 109.5(7) . . ?
H36A C36 H36C 109.47(6) . . ?
H36B C36 H36C 109.5 . . ?
C38 C37 C33 113.5(10) . . ?
C38 C37 H37A 108.9(8) . . ?
C33 C37 H37A 108.9(6) . . ?
C38 C37 H37B 108.9(7) . . ?
C33 C37 H37B 108.9(6) . . ?
H37A C37 H37B 107.7 . . ?
C37 C38 H38A 109.5(7) . . ?
C37 C38 H38B 109.5(7) . . ?
H38A C38 H38B 109.5 . . ?
C37 C38 H38C 109.5(8) . . ?
H38A C38 H38C 109.5 . . ?
H38B C38 H38C 109.5 . . ?
C46 C45 C42 114.5(10) . . ?
C46 C45 H45A 108.6(8) . . ?
C42 C45 H45A 108.6(6) . . ?
C46 C45 H45B 108.6(8) . . ?
C42 C45 H45B 108.6(6) . . ?
H45A C45 H45B 107.6 . . ?
C45 C46 H46A 109.5(7) . . ?
C45 C46 H46B 109.5(8) . . ?
H46A C46 H46B 109.5 . . ?
C45 C46 H46C 109.5(9) . . ?
H46A C46 H46C 109.47(6) . . ?
H46B C46 H46C 109.47(9) . . ?
C43 C47 C48 113.6(10) . . ?
C43 C47 H47A 108.8(6) . . ?
C48 C47 H47A 108.8(8) . . ?
C43 C47 H47B 108.8(6) . . ?
C48 C47 H47B 108.8(8) . . ?
H47A C47 H47B 107.7 . . ?
C47 C48 H48A 109.5(7) . . ?
C47 C48 H48B 109.5(8) . . ?
H48A C48 H48B 109.5 . . ?
C47 C48 H48C 109.5(8) . . ?
H48A C48 H48C 109.47(9) . . ?
H48B C48 H48C 109.5 . . ?
O1 N5 Ru1 173.7(12) . . ?
Ru1 O2 H2A 109.5(3) . . ?
O3 C5 C6 96.5(22) . . ?
O3 C5 H5A 112.5(16) . . ?
C6 C5 H5A 112.5(16) . . ?
O3 C5 H5B 112.5(16) . . ?
C6 C5 H5B 112.5(16) . . ?
H5A C5 H5B 110.00(8) . . ?
C5 C6 H6A 109.5(15) . . ?
C5 C6 H6B 109.5(16) . . ?
H6A C6 H6B 109.47(8) . . ?
C5 C6 H6C 109.5(16) . . ?
H6A C6 H6C 109.5(3) . . ?
H6B C6 H6C 109.47(8) . . ?

loop_
_geom_bond_atom_site_label_1
_geom_bond_atom_site_label_2
_geom_bond_distance
_geom_bond_site_symmetry_2
_geom_bond_publ_flag
Ru1 N5 1.723(11) . ?
Ru1 O2 1.956(11) . ?
Ru1 N4 2.056(12) . ?
Ru1 N3 2.059(8) . ?
Ru1 N2 2.061(11) . ?
Ru1 N1 2.063(7) . ?
N1 C11 1.357(11) . ?
N1 C14 1.358(12) . ?
N2 C24 1.36(2) . ?
N2 C21 1.42(2) . ?
N3 C31 1.31(2) . ?
N3 C34 1.407(14) . ?
N4 C41 1.338(15) . ?
N4 C44 1.371(15) . ?
C1 C21 1.38(2) . ?
C1 C14 1.382(13) . ?
C1 H1 0.93 . ?
C2 C24 1.402(15) . ?
C2 C31 1.46(2) . ?
C2 H2 0.93 . ?
C3 C34 1.384(15) . ?
C3 C41 1.434(14) . ?
C3 H3 0.93 . ?
C4 C11 1.361(15) . ?
C4 C44 1.393(14) . ?
C4 H4 0.93 . ?
C11 C12 1.495(14) . ?
C12 C13 1.367(14) . ?
C12 C15 1.481(14) . ?
C13 C14 1.461(14) . ?
C13 C17 1.504(15) . ?
C21 C22 1.45(2) . ?
C22 C23 1.373(14) . ?
C22 C25 1.471(14) . ?
C23 C24 1.48(2) . ?
C23 C27 1.517(15) . ?
C31 C32 1.43(2) . ?
C32 C33 1.349(15) . ?
C32 C35 1.504(14) . ?
C33 C34 1.449(15) . ?
C33 C37 1.55(2) . ?
C41 C42 1.423(15) . ?
C42 C43 1.379(14) . ?
C42 C45 1.526(15) . ?
C43 C44 1.415(14) . ?
C43 C47 1.502(14) . ?
C15 C16 1.54(2) . ?
C15 H15A 0.97 . ?
C15 H15B 0.97 . ?
C16 H16A 0.96 . ?
C16 H16B 0.96 . ?
C16 H16C 0.96 . ?
C17 C18 1.50(2) . ?
C17 H17A 0.97 . ?
C17 H17B 0.97 . ?
C18 H18A 0.960(2) . ?
C18 H18B 0.96 . ?
C18 H18C 0.96 . ?
C25 C26 1.50(2) . ?
C25 H25A 0.97 . ?
C25 H25B 0.97 . ?
C26 H26A 0.9600(13) . ?
C26 H26B 0.9600(14) . ?
C26 H26C 0.96 . ?
C27 C28 1.47(2) . ?
C27 H27A 0.97 . ?
C27 H27B 0.97 . ?
C28 H28A 0.96 . ?
C28 H28B 0.96 . ?
C28 H28C 0.960(3) . ?
C35 C36 1.52(2) . ?
C35 H35A 0.97 . ?
C35 H35B 0.97 . ?
C36 H36A 0.96 . ?
C36 H36B 0.96 . ?
C36 H36C 0.960(2) . ?
C37 C38 1.55(2) . ?
C37 H37A 0.97 . ?
C37 H37B 0.97 . ?
C38 H38A 0.96 . ?
C38 H38B 0.96 . ?
C38 H38C 0.96 . ?
C45 C46 1.49(2) . ?
C45 H45A 0.97 . ?
C45 H45B 0.97 . ?
C46 H46A 0.96 . ?
C46 H46B 0.96 . ?
C46 H46C 0.96 . ?
C47 C48 1.53(2) . ?
C47 H47A 0.97 . ?
C47 H47B 0.97 . ?
C48 H48A 0.96 . ?
C48 H48B 0.96 . ?
C48 H48C 0.96 . ?
N5 O1 1.155(14) . ?
O2 H2A 0.8200(12) . ?
O3 C5 1.452(14) . ?
C5 C6 1.567(14) . ?
C5 H5A 0.97 . ?
C5 H5B 0.97 . ?
C6 H6A 0.96 . ?
C6 H6B 0.96 . ?
C6 H6C 0.96 . ?
